data_4123107
loop_
_publ_author_name
'Colebatch, Annie L.'
'Hill, Anthony F.'

_publ_section_title
;
 Secondary Phosphinocarbyne and Phosphaisonitrile Complexes.
;
_journal_name_full 'Journal of the American Chemical Society'
_journal_page_first 141208061520004
_journal_paper_doi 10.1021/ja511308k
_journal_year 2014
_chemical_compound_source 'Research School of Chemistry'
_chemical_formula_moiety 'C24 H34 B1 N6 O2 P1 W1'
_chemical_formula_sum 'C24 H34 B N6 O2 P W'
_chemical_formula_weight 664.21
_space_group_IT_number 14
_symmetry_cell_setting monoclinic
_symmetry_space_group_name_Hall '-P 2yn'
_symmetry_space_group_name_H-M 'P 1 21/n 1'
_atom_sites_solution_hydrogens difmap
_atom_sites_solution_primary direct
_cell_angle_alpha 90
_cell_angle_beta 104.4069(11)
_cell_angle_gamma 90
_cell_formula_units_Z 4
_cell_length_a 10.6309(2)
_cell_length_b 14.6523(3)
_cell_length_c 18.3905(4)
_cell_measurement_reflns_used 247379
_cell_measurement_temperature 200
_cell_measurement_theta_max 27.48
_cell_measurement_theta_min 2.55
_cell_volume 2774.55(10)
_computing_cell_refinement 'DENZO/SCALEPACK (Otwinowski & Minor, 1997)'
_computing_data_collection 'COLLECT (Nonius, 2001).'
_computing_data_reduction 'DENZO/SCALEPACK (Otwinowski & Minor, 1997)'
_computing_molecular_graphics 'Ortep-3 for Windows v. 2.01'
_computing_publication_material 'CRYSTALS (Betteridge et al., 2003)'
_computing_structure_refinement 'CRYSTALS (Betteridge et al., 2003)'
_computing_structure_solution 'SIR92 (Altomare et al., 1994)'
_diffrn_ambient_temperature 200
_diffrn_measured_fraction_theta_full 0.997
_diffrn_measured_fraction_theta_max 0.997
_diffrn_measurement_device Area
_diffrn_measurement_device_type 'Nonius KappaCCD'
_diffrn_measurement_method \w
_diffrn_radiation_monochromator graphite
_diffrn_radiation_type 'Mo K\a'
_diffrn_radiation_wavelength 0.71073
_diffrn_reflns_av_R_equivalents 0.136
_diffrn_reflns_limit_h_max 13
_diffrn_reflns_limit_h_min -13
_diffrn_reflns_limit_k_max 19
_diffrn_reflns_limit_k_min -19
_diffrn_reflns_limit_l_max 23
_diffrn_reflns_limit_l_min -23
_diffrn_reflns_number 50004
_diffrn_reflns_theta_full 27.546
_diffrn_reflns_theta_max 27.546
_diffrn_reflns_theta_min 2.676
_diffrn_standards_number 0
_exptl_absorpt_coefficient_mu 4.252
_exptl_absorpt_correction_T_max 0.800
_exptl_absorpt_correction_T_min 0.644
_exptl_absorpt_correction_type integration
_exptl_absorpt_process_details
;
Gaussian integration (Coppens, 1970)
;
_exptl_crystal_colour orange
_exptl_crystal_density_diffrn 1.590
_exptl_crystal_density_method 'not measured'
_exptl_crystal_description block
_exptl_crystal_F_000 1320
_exptl_crystal_size_max 0.120
_exptl_crystal_size_mid 0.070
_exptl_crystal_size_min 0.060
_refine_diff_density_max 2.78
_refine_diff_density_min -1.49
_refine_ls_extinction_method None
_refine_ls_goodness_of_fit_ref 0.9724
_refine_ls_hydrogen_treatment noref
_refine_ls_matrix_type full
_refine_ls_number_parameters 317
_refine_ls_number_reflns 6374
_refine_ls_number_restraints 111
_refine_ls_R_factor_all 0.0909
_refine_ls_R_factor_gt 0.0575
_refine_ls_shift/su_max 0.0010231
_refine_ls_shift/su_mean 0.0000141
_refine_ls_structure_factor_coef Fsqd
_refine_ls_weighting_details
;
 Method, part 1, Chebychev polynomial, (Watkin, 1994, Prince, 1982) 
 [weight] = 1.0/[A~0~*T~0~(x)+A~1~*T~1~(x) ... +A~n-1~]*T~n-1~(x)] 
 where A~i~ are the Chebychev coefficients listed below and x= Fcalc/Fmax 
 Method = Robust Weighting (Prince, 1982) 
 W = [weight] * [1-(deltaF/6*sigmaF)^2^]^2^ 
 A~i~ are: 
 18.4 25.4 12.5 2.98 
;
_refine_ls_weighting_scheme calc
_refine_ls_wR_factor_all 0.1606
_refine_ls_wR_factor_gt 0.1298
_refine_ls_wR_factor_ref 0.1606
_reflns_limit_h_max 13
_reflns_limit_h_min -13
_reflns_limit_k_max 19
_reflns_limit_k_min 0
_reflns_limit_l_max 23
_reflns_limit_l_min 0
_reflns_number_gt 4658
_reflns_number_total 6380
_reflns_threshold_expression I>2.0\s(I)
_oxford_diffrn_Wilson_B_factor 2.18
_oxford_diffrn_Wilson_scale 90.36
_oxford_refine_ls_r_factor_ref 0.0909
_oxford_refine_ls_scale 0.14023(9)
_oxford_reflns_number_all 6374
_oxford_reflns_threshold_expression_ref I>-10.0\s(I)
_cod_data_source_file ja511308k_si_001.cif
_cod_data_source_block 1
_cod_depositor_comments
;
The following automatic conversions were performed:

'_symmetry_cell_setting' value 'Monoclinic' changed to 'monoclinic'
according to
/home/saulius/struct/COD-crude-data--automatic-downloads/rss-feeds/ACS/lib/dictionaries/cif_core.dic
dictionary named 'cif_core.dic' version 2.4.2 from
2011-04-26.

'_atom_sites_solution_primary' value 'Direct' changed to
'direct' according to
/home/saulius/struct/COD-crude-data--automatic-downloads/rss-feeds/ACS/lib/dictionaries/cif_core.dic
dictionary named 'cif_core.dic' version 2.4.2 from 2011-04-26.

Automatic conversion script
Id: cif_fix_values 2935 2014-11-11 08:27:57Z andrius 
;
_cod_original_sg_symbol_H-M 'P 1 21/n 1 '
_cod_original_formula_sum 'C24 H34 B1 N6 O2 P1 W1'
_cod_database_code 4123107

loop_
_symmetry_equiv_pos_as_xyz
x,y,z
-x,-y,-z
-x+1/2,y+1/2,-z+1/2
x+1/2,-y+1/2,z+1/2

loop_
_atom_site_label
_atom_site_type_symbol
_atom_site_fract_x
_atom_site_fract_y
_atom_site_fract_z
_atom_site_U_iso_or_equiv
_atom_site_occupancy
_atom_site_adp_type
_atom_site_refinement_flags_posn
W1 W 0.51238(4) 0.54799(3) 0.69353(3) 0.0287 1.0000 Uani .
P1 P 0.6669(4) 0.5764(3) 0.5415(2) 0.0549 1.0000 Uani D
O2 O 0.5200(9) 0.7612(6) 0.7126(6) 0.0566 1.0000 Uani .
O3 O 0.8083(8) 0.5458(7) 0.7781(6) 0.0603 1.0000 Uani .
N11 N 0.4473(9) 0.5353(6) 0.8041(5) 0.0325 1.0000 Uani .
N12 N 0.3439(9) 0.4775(6) 0.8048(5) 0.0330 1.0000 Uani .
N21 N 0.4896(7) 0.3972(6) 0.6951(5) 0.0300 1.0000 Uani .
N22 N 0.3851(8) 0.3589(6) 0.7156(5) 0.0309 1.0000 Uani .
N31 N 0.3014(8) 0.5425(6) 0.6434(5) 0.0295 1.0000 Uani .
N32 N 0.2216(9) 0.4828(6) 0.6697(5) 0.0344 1.0000 Uani .
C1 C 0.5759(10) 0.5667(7) 0.6107(6) 0.0352 1.0000 Uani .
C2 C 0.5152(11) 0.6839(7) 0.7042(7) 0.0355 1.0000 Uani .
C3 C 0.7002(11) 0.5451(8) 0.7488(7) 0.0391 1.0000 Uani .
C11 C 0.5904(9) 0.6413(6) 0.8928(5) 0.0574 1.0000 Uani D
C12 C 0.4833(11) 0.5751(7) 0.8727(6) 0.0439 1.0000 Uani D
C13 C 0.4058(10) 0.5441(6) 0.9173(5) 0.0504 1.0000 Uani D
C14 C 0.3148(11) 0.4845(7) 0.8723(6) 0.0398 1.0000 Uani D
C15 C 0.2029(10) 0.4321(6) 0.8899(5) 0.0605 1.0000 Uani D
C21 C 0.6885(8) 0.3433(6) 0.6618(5) 0.0447 1.0000 Uani D
C22 C 0.5634(10) 0.3292(7) 0.6840(4) 0.0352 1.0000 Uani D
C23 C 0.5058(9) 0.2459(6) 0.6940(4) 0.0360 1.0000 Uani D
C24 C 0.3940(9) 0.2671(7) 0.7152(4) 0.0329 1.0000 Uani D
C25 C 0.2985(9) 0.2054(6) 0.7356(5) 0.0541 1.0000 Uani D
C31 C 0.2721(8) 0.6615(6) 0.5435(5) 0.0474 1.0000 Uani D
C32 C 0.2217(10) 0.5893(6) 0.5873(5) 0.0359 1.0000 Uani D
C33 C 0.0954(9) 0.5591(6) 0.5768(5) 0.0433 1.0000 Uani D
C34 C 0.0970(10) 0.4948(7) 0.6294(6) 0.0381 1.0000 Uani D
C35 C -0.0113(8) 0.4389(7) 0.6456(5) 0.0583 1.0000 Uani D
C41 C 0.7079(11) 0.7002(7) 0.5369(6) 0.0454 1.0000 Uani D
C42 C 0.5931(10) 0.7642(8) 0.5216(6) 0.0609 1.0000 Uani D
C43 C 0.6346(11) 0.8615(8) 0.5136(6) 0.0759 1.0000 Uani D
C44 C 0.7400(13) 0.8897(8) 0.5851(6) 0.0926 1.0000 Uani D
C45 C 0.8545(11) 0.8235(8) 0.6010(6) 0.0786 1.0000 Uani D
C46 C 0.8064(9) 0.7270(7) 0.6090(5) 0.0541 1.0000 Uani D
B1 B 0.2815(11) 0.4193(8) 0.7368(7) 0.0304 1.0000 Uani .
H1 H 0.5986 0.5491 0.4776 0.0660 1.0000 Uiso .
H11 H 0.2064 0.3768 0.7497 0.0360 1.0000 Uiso .
H111 H 0.6047 0.6571 0.9449 0.0860 1.0000 Uiso D
H112 H 0.5690 0.6954 0.8627 0.0860 1.0000 Uiso D
H113 H 0.6681 0.6140 0.8842 0.0860 1.0000 Uiso D
H131 H 0.4128 0.5590 0.9674 0.0609 1.0000 Uiso D
H151 H 0.1876 0.4519 0.9373 0.0890 1.0000 Uiso D
H152 H 0.1247 0.4421 0.8508 0.0889 1.0000 Uiso D
H153 H 0.2224 0.3679 0.8929 0.0889 1.0000 Uiso D
H211 H 0.7151 0.2872 0.6430 0.0670 1.0000 Uiso D
H212 H 0.7543 0.3628 0.7047 0.0670 1.0000 Uiso D
H213 H 0.6771 0.3891 0.6235 0.0670 1.0000 Uiso D
H231 H 0.5371 0.1881 0.6877 0.0430 1.0000 Uiso D
H251 H 0.3268 0.1433 0.7348 0.0811 1.0000 Uiso D
H252 H 0.2897 0.2201 0.7848 0.0811 1.0000 Uiso D
H253 H 0.2162 0.2126 0.7002 0.0810 1.0000 Uiso D
H311 H 0.2006 0.6894 0.5080 0.0710 1.0000 Uiso D
H312 H 0.3181 0.7073 0.5772 0.0711 1.0000 Uiso D
H313 H 0.3298 0.6338 0.5173 0.0711 1.0000 Uiso D
H331 H 0.0238 0.5788 0.5402 0.0520 1.0000 Uiso D
H351 H -0.0920 0.4559 0.6118 0.0871 1.0000 Uiso D
H352 H -0.0167 0.4489 0.6966 0.0869 1.0000 Uiso D
H353 H 0.0046 0.3753 0.6386 0.0869 1.0000 Uiso D
H411 H 0.7507 0.7075 0.4956 0.0541 1.0000 Uiso D
H421 H 0.5508 0.7608 0.5627 0.0730 1.0000 Uiso D
H422 H 0.5322 0.7460 0.4751 0.0729 1.0000 Uiso D
H431 H 0.5603 0.9016 0.5075 0.0909 1.0000 Uiso D
H432 H 0.6698 0.8664 0.4698 0.0910 1.0000 Uiso D
H441 H 0.7711 0.9505 0.5777 0.1110 1.0000 Uiso D
H442 H 0.7013 0.8903 0.6275 0.1110 1.0000 Uiso D
H451 H 0.9157 0.8407 0.6477 0.0949 1.0000 Uiso D
H452 H 0.8969 0.8252 0.5601 0.0950 1.0000 Uiso D
H461 H 0.7662 0.7244 0.6510 0.0650 1.0000 Uiso D
H462 H 0.8794 0.6852 0.6179 0.0651 1.0000 Uiso D

loop_
_atom_site_aniso_label
_atom_site_aniso_U_11
_atom_site_aniso_U_22
_atom_site_aniso_U_33
_atom_site_aniso_U_23
_atom_site_aniso_U_13
_atom_site_aniso_U_12
W1 0.02804(19) 0.02349(18) 0.0339(2) -0.0002(2) 0.00666(14) -0.00235(18)
P1 0.072(2) 0.0471(19) 0.057(2) -0.0066(16) 0.0372(19) -0.0122(17)
O2 0.068(6) 0.028(4) 0.075(7) -0.008(4) 0.022(5) -0.005(4)
O3 0.032(4) 0.061(6) 0.076(7) 0.008(5) -0.009(4) -0.006(4)
N11 0.036(4) 0.027(5) 0.031(4) -0.006(4) 0.003(4) -0.004(4)
N12 0.034(4) 0.027(4) 0.041(5) 0.001(4) 0.013(4) 0.001(3)
N21 0.022(4) 0.034(4) 0.034(4) 0.006(4) 0.006(3) -0.002(3)
N22 0.026(4) 0.026(4) 0.040(5) -0.001(4) 0.008(3) -0.007(3)
N31 0.025(4) 0.028(4) 0.032(4) -0.003(4) 0.003(3) -0.004(4)
N32 0.033(5) 0.031(4) 0.038(5) -0.005(4) 0.006(4) -0.008(4)
C1 0.030(5) 0.033(6) 0.043(6) 0.007(4) 0.011(4) -0.004(4)
C2 0.033(5) 0.033(5) 0.042(7) -0.003(5) 0.013(5) -0.007(4)
C3 0.036(6) 0.030(5) 0.049(6) 0.008(5) 0.008(5) -0.005(5)
C11 0.065(9) 0.054(8) 0.048(8) -0.018(7) 0.006(6) -0.007(7)
C12 0.051(7) 0.037(6) 0.033(6) -0.012(5) -0.011(5) 0.016(5)
C13 0.108(11) 0.026(5) 0.021(5) -0.007(5) 0.022(6) 0.012(6)
C14 0.046(6) 0.044(6) 0.035(6) 0.005(5) 0.021(5) 0.011(5)
C15 0.090(11) 0.046(8) 0.062(9) -0.006(7) 0.049(8) -0.012(7)
C21 0.043(6) 0.039(6) 0.056(7) -0.008(6) 0.020(6) 0.004(5)
C22 0.036(5) 0.031(5) 0.033(5) 0.009(5) -0.003(4) -0.007(4)
C23 0.042(6) 0.025(4) 0.041(5) -0.007(5) 0.010(4) 0.003(5)
C24 0.040(6) 0.027(5) 0.031(5) 0.003(5) 0.008(4) -0.006(4)
C25 0.070(9) 0.025(5) 0.072(9) -0.002(6) 0.026(7) -0.015(6)
C31 0.038(6) 0.048(7) 0.053(8) 0.011(6) 0.005(5) 0.005(5)
C32 0.039(6) 0.032(5) 0.033(5) 0.001(5) 0.002(4) 0.006(4)
C33 0.026(5) 0.045(7) 0.052(7) 0.001(6) -0.003(5) 0.002(5)
C34 0.025(5) 0.044(6) 0.043(6) 0.002(5) 0.003(4) -0.009(4)
C35 0.029(6) 0.075(10) 0.070(9) 0.006(8) 0.010(6) -0.004(6)
C41 0.051(7) 0.044(7) 0.038(6) 0.004(5) 0.005(5) -0.018(6)
C42 0.063(9) 0.058(9) 0.061(9) 0.009(7) 0.012(7) -0.008(7)
C43 0.089(12) 0.051(9) 0.091(13) 0.017(9) 0.029(10) -0.002(9)
C44 0.16(2) 0.057(10) 0.062(11) -0.004(8) 0.028(12) -0.037(12)
C45 0.103(13) 0.073(11) 0.049(9) 0.009(8) -0.002(8) -0.047(10)
C46 0.058(8) 0.064(9) 0.041(7) 0.014(6) 0.012(6) -0.019(7)
B1 0.033(6) 0.026(5) 0.035(6) -0.003(5) 0.013(5) -0.006(4)

loop_
_atom_type_symbol
_atom_type_scat_dispersion_real
_atom_type_scat_dispersion_imag
_atom_type_scat_Cromer_Mann_a1
_atom_type_scat_Cromer_Mann_b1
_atom_type_scat_Cromer_Mann_a2
_atom_type_scat_Cromer_Mann_b2
_atom_type_scat_Cromer_Mann_a3
_atom_type_scat_Cromer_Mann_b3
_atom_type_scat_Cromer_Mann_a4
_atom_type_scat_Cromer_Mann_b4
_atom_type_scat_Cromer_Mann_c
_atom_type_scat_source
C 0.0033 0.0016 2.3100 20.8439 1.0200 10.2075 1.5886 0.5687 0.8650 51.6512 0.2156 'International Tables Vol C 4.2.6.8 and 6.1.1.4'
H 0.0000 0.0000 0.4930 10.5109 0.3229 26.1257 0.1402 3.1424 0.0408 57.7998 0.0030 'International Tables Vol C 4.2.6.8 and 6.1.1.4'
B 0.0013 0.0007 2.0545 23.2185 1.3326 1.0210 1.0979 60.3498 0.7068 0.1403 -0.1932 'International Tables Vol C 4.2.6.8 and 6.1.1.4'
N 0.0061 0.0033 12.2126 0.0057 3.1322 9.8933 2.0125 28.9975 1.1663 0.5826 -11.5290 'International Tables Vol C 4.2.6.8 and 6.1.1.4'
O 0.0106 0.0060 3.0485 13.2771 2.2868 5.7011 1.5463 0.3239 0.8670 32.9089 0.2508 'International Tables Vol C 4.2.6.8 and 6.1.1.4'
P 0.1023 0.0942 6.4345 1.9067 4.1791 27.1570 1.7800 0.5260 1.4908 68.1645 1.1149 'International Tables Vol C 4.2.6.8 and 6.1.1.4'
W -0.8490 6.8722 29.0818 1.7203 15.4300 9.2259 14.4327 0.3217 5.1198 57.0560 9.8875 'International Tables Vol C 4.2.6.8 and 6.1.1.4'

loop_
_exptl_crystal_face_index_h
_exptl_crystal_face_index_k
_exptl_crystal_face_index_l
_exptl_crystal_face_perp_dist
1 0 0 0.030
-1 0 0 0.030
0 1 0 0.060
0 -1 0 0.060
0 0 1 0.030
0 0 -1 0.040

loop_
_geom_angle_atom_site_label_1
_geom_angle_atom_site_label_2
_geom_angle_atom_site_label_3
_geom_angle
_geom_angle_publ_flag
N11 W1 N21 81.5(3) yes
N11 W1 N31 82.4(3) yes
N21 W1 N31 82.3(3) yes
N11 W1 C1 174.2(4) yes
N21 W1 C1 102.9(4) yes
N31 W1 C1 101.8(4) yes
N11 W1 C2 89.7(4) yes
N21 W1 C2 170.7(4) yes
N31 W1 C2 93.8(4) yes
C1 W1 C2 86.1(5) yes
N11 W1 C3 91.7(4) yes
N21 W1 C3 94.0(4) yes
N31 W1 C3 173.5(4) yes
C1 W1 C3 84.2(5) yes
C2 W1 C3 89.0(5) yes
C1 P1 C41 106.4(5) yes
C1 P1 H1 110.2 no
C41 P1 H1 110.2 no
W1 N11 N12 117.9(6) yes
W1 N11 C12 135.0(8) yes
N12 N11 C12 107.1(10) yes
N11 N12 C14 108.9(9) yes
N11 N12 B1 121.2(8) yes
C14 N12 B1 129.9(9) yes
W1 N21 N22 120.4(6) yes
W1 N21 C22 132.8(6) yes
N22 N21 C22 106.6(8) yes
N21 N22 C24 110.0(8) yes
N21 N22 B1 120.8(8) yes
C24 N22 B1 129.2(8) yes
W1 N31 N32 121.7(6) yes
W1 N31 C32 133.0(7) yes
N32 N31 C32 105.3(8) yes
N31 N32 C34 109.1(9) yes
N31 N32 B1 119.3(8) yes
C34 N32 B1 131.5(9) yes
P1 C1 W1 168.7(7) yes
W1 C2 O2 177.6(11) yes
W1 C3 O3 177.1(11) yes
C12 C11 H111 109.2 no
C12 C11 H112 110.0 no
H111 C11 H112 109.3 no
C12 C11 H113 109.0 no
H111 C11 H113 109.5 no
H112 C11 H113 109.7 no
C11 C12 N11 122.6(11) yes
C11 C12 C13 127.5(9) yes
N11 C12 C13 109.9(10) yes
C12 C13 C14 106.3(8) yes
C12 C13 H131 126.8 no
C14 C13 H131 126.9 no
C13 C14 N12 107.7(9) yes
C13 C14 C15 130.4(9) yes
N12 C14 C15 121.8(10) yes
C14 C15 H151 110.8 no
C14 C15 H152 109.8 no
H151 C15 H152 108.5 no
C14 C15 H153 109.8 no
H151 C15 H153 108.9 no
H152 C15 H153 109.0 no
C22 C21 H211 109.8 no
C22 C21 H212 109.3 no
H211 C21 H212 109.3 no
C22 C21 H213 109.7 no
H211 C21 H213 109.3 no
H212 C21 H213 109.3 no
C21 C22 N21 122.8(8) yes
C21 C22 C23 127.1(9) yes
N21 C22 C23 110.1(9) yes
C22 C23 C24 106.1(8) yes
C22 C23 H231 126.8 no
C24 C23 H231 127.2 no
C23 C24 N22 107.1(8) yes
C23 C24 C25 129.1(8) yes
N22 C24 C25 123.8(9) yes
C24 C25 H251 109.7 no
C24 C25 H252 109.7 no
H251 C25 H252 109.5 no
C24 C25 H253 109.2 no
H251 C25 H253 109.3 no
H252 C25 H253 109.3 no
C32 C31 H311 109.6 no
C32 C31 H312 109.7 no
H311 C31 H312 109.3 no
C32 C31 H313 109.1 no
H311 C31 H313 109.6 no
H312 C31 H313 109.5 no
C31 C32 N31 121.8(9) yes
C31 C32 C33 127.8(9) yes
N31 C32 C33 110.4(9) yes
C32 C33 C34 106.6(9) yes
C32 C33 H331 126.6 no
C34 C33 H331 126.8 no
N32 C34 C33 108.5(9) yes
N32 C34 C35 120.9(9) yes
C33 C34 C35 130.6(9) yes
C34 C35 H351 109.6 no
C34 C35 H352 110.1 no
H351 C35 H352 109.4 no
C34 C35 H353 109.5 no
H351 C35 H353 108.8 no
H352 C35 H353 109.4 no
P1 C41 C42 115.1(7) yes
P1 C41 C46 109.1(7) yes
C42 C41 C46 110.5(9) yes
P1 C41 H411 107.3 no
C42 C41 H411 107.3 no
C46 C41 H411 107.1 no
C41 C42 C43 111.3(9) yes
C41 C42 H421 109.4 no
C43 C42 H421 109.0 no
C41 C42 H422 108.9 no
C43 C42 H422 108.7 no
H421 C42 H422 109.5 no
C42 C43 C44 109.6(9) yes
C42 C43 H431 109.5 no
C44 C43 H431 109.5 no
C42 C43 H432 109.3 no
C44 C43 H432 109.7 no
H431 C43 H432 109.3 no
C43 C44 C45 111.5(9) yes
C43 C44 H441 108.9 no
C45 C44 H441 109.1 no
C43 C44 H442 108.8 no
C45 C44 H442 109.2 no
H441 C44 H442 109.3 no
C44 C45 C46 109.7(9) yes
C44 C45 H451 109.3 no
C46 C45 H451 108.8 no
C44 C45 H452 109.7 no
C46 C45 H452 109.4 no
H451 C45 H452 109.9 no
C41 C46 C45 109.3(8) yes
C41 C46 H461 109.7 no
C45 C46 H461 109.8 no
C41 C46 H462 109.4 no
C45 C46 H462 109.2 no
H461 C46 H462 109.5 no
N32 B1 N22 108.8(9) yes
N32 B1 N12 109.0(8) yes
N22 B1 N12 109.7(9) yes
N32 B1 H11 109.9 no
N22 B1 H11 109.7 no
N12 B1 H11 109.7 no

loop_
_geom_bond_atom_site_label_1
_geom_bond_atom_site_label_2
_geom_bond_distance
_geom_bond_publ_flag
W1 N11 2.312(9) yes
W1 N21 2.224(8) yes
W1 N31 2.204(8) yes
W1 C1 1.835(11) yes
W1 C2 2.000(11) yes
W1 C3 2.003(11) yes
P1 C1 1.785(11) yes
P1 C41 1.872(11) yes
P1 H1 1.282 no
O2 C2 1.142(13) yes
O3 C3 1.142(13) yes
N11 N12 1.389(12) yes
N11 C12 1.357(13) yes
N12 C14 1.356(14) yes
N12 B1 1.522(15) yes
N21 N22 1.379(10) yes
N21 C22 1.315(13) yes
N22 C24 1.349(12) yes
N22 B1 1.537(14) yes
N31 N32 1.386(12) yes
N31 C32 1.348(13) yes
N32 C34 1.358(13) yes
N32 B1 1.551(16) yes
C11 C12 1.471(16) yes
C11 H111 0.961 no
C11 H112 0.961 no
C11 H113 0.966 no
C12 C13 1.376(17) yes
C13 C14 1.409(16) yes
C13 H131 0.932 no
C14 C15 1.517(15) yes
C15 H151 0.970 no
C15 H152 0.965 no
C15 H153 0.961 no
C21 C22 1.500(13) yes
C21 H211 0.961 no
C21 H212 0.958 no
C21 H213 0.958 no
C22 C23 1.398(13) yes
C23 C24 1.376(13) yes
C23 H231 0.928 no
C24 C25 1.476(13) yes
C25 H251 0.959 no
C25 H252 0.957 no
C25 H253 0.958 no
C31 C32 1.508(14) yes
C31 H311 0.961 no
C31 H312 0.960 no
C31 H313 0.960 no
C32 C33 1.380(14) yes
C33 C34 1.347(15) yes
C33 H331 0.928 no
C34 C35 1.502(14) yes
C35 H351 0.959 no
C35 H352 0.964 no
C35 H353 0.962 no
C41 C42 1.509(16) yes
C41 C46 1.523(14) yes
C41 H411 0.985 no
C42 C43 1.511(15) yes
C42 H421 0.972 no
C42 H422 0.973 no
C43 C44 1.555(17) yes
C43 H431 0.968 no
C43 H432 0.973 no
C44 C45 1.527(17) yes
C44 H441 0.972 no
C44 H442 0.970 no
C45 C46 1.522(15) yes
C45 H451 0.973 no
C45 H452 0.969 no
C46 H461 0.972 no
C46 H462 0.970 no
B1 H11 1.085 no

loop_
_oxford_twin_element_scale_factors
0.696(3)
0.304(3)
